data_4036636
loop_
_publ_author_name
'Zeng, Xue-Mei'
'Xie, Jian-Wu'

_publ_section_title
;
 Enantioselective Synthesis of Ring-Fused Spiroannulated 1,2,3-Thiadiazole
 Derivatives.
;
_journal_issue 9
_journal_name_full 'The Journal of organic chemistry'
_journal_page_first 3553
_journal_page_last 3559
_journal_paper_doi 10.1021/acs.joc.6b00127
_journal_volume 81
_journal_year 2016
_chemical_formula_sum 'C25 H27 N3 O5 S'
_chemical_formula_weight 481.56
_space_group_IT_number 2
_space_group_name_Hall '-P 1'
_space_group_name_H-M_alt 'P -1'
_symmetry_cell_setting triclinic
_symmetry_space_group_name_H-M 'P -1'
_atom_sites_solution_hydrogens geom
_atom_sites_solution_primary direct
_atom_sites_solution_secondary difmap
_audit_creation_method SHELXL-97
_cell_angle_alpha 76.6160(10)
_cell_angle_beta 70.0600(10)
_cell_angle_gamma 65.5420(10)
_cell_formula_units_Z 2
_cell_length_a 10.4968(3)
_cell_length_b 11.6056(3)
_cell_length_c 12.3250(3)
_cell_measurement_reflns_used 10144
_cell_measurement_temperature 296(2)
_cell_measurement_theta_max 23.868
_cell_measurement_theta_min 2.347
_cell_volume 1277.61(6)
_computing_cell_refinement 'Bruker SMART'
_computing_data_collection 'Bruker SMART'
_computing_data_reduction 'Bruker SAINT'
_computing_molecular_graphics 'Bruker SHELXTL'
_computing_publication_material 'Bruker SHELXTL'
_computing_structure_refinement 'SHELXL-97 (Sheldrick, 1997)'
_computing_structure_solution 'SHELXS-97 (Sheldrick, 1990)'
_diffrn_ambient_temperature 296(2)
_diffrn_measured_fraction_theta_full 0.997
_diffrn_measured_fraction_theta_max 0.997
_diffrn_measurement_device_type 'CCD area detector'
_diffrn_measurement_method 'phi and omega scans'
_diffrn_radiation_monochromator graphite
_diffrn_radiation_source 'fine-focus sealed tube'
_diffrn_radiation_type MoK\a
_diffrn_radiation_wavelength 0.71073
_diffrn_reflns_av_R_equivalents 0.0478
_diffrn_reflns_av_sigmaI/netI 0.0302
_diffrn_reflns_limit_h_max 13
_diffrn_reflns_limit_h_min -13
_diffrn_reflns_limit_k_max 15
_diffrn_reflns_limit_k_min -15
_diffrn_reflns_limit_l_max 16
_diffrn_reflns_limit_l_min -16
_diffrn_reflns_number 43556
_diffrn_reflns_theta_full 27.58
_diffrn_reflns_theta_max 27.58
_diffrn_reflns_theta_min 1.77
_exptl_absorpt_coefficient_mu 0.166
_exptl_absorpt_correction_T_max .986
_exptl_absorpt_correction_T_min .968
_exptl_absorpt_correction_type none
_exptl_crystal_colour colourless
_exptl_crystal_density_diffrn 1.272
_exptl_crystal_density_meas 0
_exptl_crystal_density_method 'not measured'
_exptl_crystal_description strip
_exptl_crystal_F_000 508
_exptl_crystal_size_max 0.379
_exptl_crystal_size_mid 0.165
_exptl_crystal_size_min 0.082
_refine_diff_density_max 0.421
_refine_diff_density_min -0.289
_refine_diff_density_rms 0.045
_refine_ls_extinction_method none
_refine_ls_goodness_of_fit_ref 1.266
_refine_ls_hydrogen_treatment mixed
_refine_ls_matrix_type full
_refine_ls_number_parameters 296
_refine_ls_number_reflns 5911
_refine_ls_number_restraints 0
_refine_ls_restrained_S_all 1.266
_refine_ls_R_factor_all 0.0721
_refine_ls_R_factor_gt 0.0488
_refine_ls_shift/su_max 0.001
_refine_ls_shift/su_mean 0.000
_refine_ls_structure_factor_coef Fsqd
_refine_ls_weighting_details 'calc w=1/[\s^2^(Fo^2^)+(0.1000P)^2^+0.0000P] where P=(Fo^2^+2Fc^2^)/3'
_refine_ls_weighting_scheme calc
_refine_ls_wR_factor_gt 0.1595
_refine_ls_wR_factor_ref 0.1842
_reflns_number_gt 4296
_reflns_number_total 5911
_reflns_threshold_expression >2sigma(I)
_cod_data_source_file jo6b00127_si_002.cif
_cod_data_source_block 150604
_cod_depositor_comments
;
The following automatic conversions were performed:

data item '_symmetry_cell_setting' value 'Triclinic' was changed to
'triclinic' in accordance with the
/home/saulius/struct/COD-crude-data/automatic-downloads/DataCite-retrospective/ACS/depositions/lib/dictionaries/cif_core.dic
dictionary named 'cif_core.dic' version 2.4.2 last updated on
2011-04-26.

Automatic conversion script
Id: cif_fix_values 6909 2019-04-08 15:41:33Z antanas 
;
_cod_original_sg_symbol_H-M P-1
_cod_database_code 4036636

loop_
_symmetry_equiv_pos_as_xyz
'x, y, z'
'-x, -y, -z'

loop_
_atom_site_label
_atom_site_type_symbol
_atom_site_fract_x
_atom_site_fract_y
_atom_site_fract_z
_atom_site_U_iso_or_equiv
_atom_site_adp_type
_atom_site_occupancy
_atom_site_symmetry_multiplicity
_atom_site_calc_flag
_atom_site_refinement_flags
S1 S 0.84224(5) 0.25948(5) 0.03474(4) 0.04980(19) Uani 1 1 d .
O1 O 1.17650(16) 0.02085(13) 0.12306(14) 0.0584(4) Uani 1 1 d .
O2 O 0.77854(14) 0.16140(14) 0.36975(11) 0.0506(4) Uani 1 1 d .
O3 O 1.01233(15) 0.12110(15) 0.36061(12) 0.0558(4) Uani 1 1 d .
O4 O 0.61127(16) 0.47675(14) 0.14052(13) 0.0624(4) Uani 1 1 d .
O5 O 0.70527(17) 0.46121(15) 0.28563(13) 0.0610(4) Uani 1 1 d .
N1 N 1.12052(17) 0.24973(16) -0.08297(14) 0.0460(4) Uani 1 1 d .
C1 C 1.09716(15) 0.24856(13) -0.18949(9) 0.0447(4) Uani 1 1 d G
C2 C 1.03447(16) 0.16893(12) -0.20079(11) 0.0535(5) Uani 1 1 d G
H2A H 1.0055 0.1151 -0.1372 0.064 Uiso 1 1 calc R
C3 C 1.01509(18) 0.16977(15) -0.30708(13) 0.0668(6) Uani 1 1 d G
H3A H 0.9731 0.1165 -0.3146 0.080 Uiso 1 1 calc R
C4 C 1.0584(2) 0.25024(17) -0.40209(10) 0.0790(8) Uani 1 1 d G
H4A H 1.0454 0.2508 -0.4732 0.095 Uiso 1 1 calc R
C5 C 1.1211(2) 0.32987(16) -0.39079(10) 0.0824(8) Uani 1 1 d G
H5A H 1.1501 0.3837 -0.4544 0.099 Uiso 1 1 calc R
C6 C 1.14047(18) 0.32903(14) -0.28449(12) 0.0634(6) Uani 1 1 d G
H6A H 1.1824 0.3823 -0.2769 0.076 Uiso 1 1 calc R
C10 C 1.02253(18) 0.25131(16) 0.01121(16) 0.0392(4) Uani 1 1 d .
C11 C 1.4048(3) 0.2274(2) 0.2436(2) 0.0638(6) Uani 1 1 d .
H11A H 1.3957 0.2953 0.2773 0.077 Uiso 1 1 calc R
C12 C 1.5352(3) 0.1264(3) 0.2222(2) 0.0744(8) Uani 1 1 d .
H12A H 1.6132 0.1274 0.2410 0.089 Uiso 1 1 calc R
C13 C 1.5524(2) 0.0243(3) 0.1737(2) 0.0718(7) Uani 1 1 d .
H13A H 1.6421 -0.0424 0.1577 0.086 Uiso 1 1 calc R
C14 C 1.4342(2) 0.0211(2) 0.14846(18) 0.0548(5) Uani 1 1 d .
H14A H 1.4432 -0.0494 0.1185 0.066 Uiso 1 1 calc R
C15 C 1.30220(19) 0.12442(18) 0.16850(15) 0.0424(4) Uani 1 1 d .
C16 C 1.2858(2) 0.22955(19) 0.21544(16) 0.0471(5) Uani 1 1 d .
C17 C 1.1451(2) 0.3421(2) 0.23080(19) 0.0520(5) Uani 1 1 d .
H17A H 1.1621 0.4177 0.2323 0.062 Uiso 1 1 calc R
H17B H 1.0769 0.3280 0.3039 0.062 Uiso 1 1 calc R
C18 C 1.0814(2) 0.36126(17) 0.13053(17) 0.0454(4) Uani 1 1 d .
H18A H 0.9920 0.4356 0.1391 0.055 Uiso 1 1 calc R
H18B H 1.1497 0.3761 0.0577 0.055 Uiso 1 1 calc R
C19 C 1.05009(17) 0.24542(17) 0.12824(15) 0.0382(4) Uani 1 1 d .
C20 C 1.17902(19) 0.11764(17) 0.14095(16) 0.0404(4) Uani 1 1 d .
N2 N 0.91544(15) 0.24115(15) 0.21625(13) 0.0426(4) Uani 1 1 d .
C31 C 0.9090(2) 0.16835(18) 0.32098(16) 0.0433(4) Uani 1 1 d .
C32 C 0.7513(3) 0.1007(3) 0.48972(18) 0.0620(6) Uani 1 1 d .
H32A H 0.8408 0.0306 0.4997 0.074 Uiso 1 1 calc R
C33 C 0.6378(3) 0.0481(3) 0.5049(2) 0.0871(9) Uani 1 1 d .
H33A H 0.6733 -0.0127 0.4502 0.131 Uiso 1 1 calc R
H33B H 0.5512 0.1160 0.4918 0.131 Uiso 1 1 calc R
H33C H 0.6159 0.0071 0.5823 0.131 Uiso 1 1 calc R
C34 C 0.7087(4) 0.1964(4) 0.5697(2) 0.1000(10) Uani 1 1 d .
H34A H 0.7876 0.2245 0.5556 0.150 Uiso 1 1 calc R
H34B H 0.6864 0.1589 0.6485 0.150 Uiso 1 1 calc R
H34C H 0.6245 0.2678 0.5568 0.150 Uiso 1 1 calc R
N3 N 0.79379(15) 0.29879(15) 0.17326(13) 0.0422(4) Uani 1 1 d .
C41 C 0.70276(19) 0.42111(19) 0.20582(17) 0.0446(4) Uani 1 1 d .
C42 C 0.4939(2) 0.5982(2) 0.1729(2) 0.0592(6) Uani 1 1 d .
H42A H 0.5177 0.6359 0.2233 0.071 Uiso 1 1 calc R
C43 C 0.3601(4) 0.5735(3) 0.2338(4) 0.1346(18) Uani 1 1 d .
H43A H 0.3717 0.5183 0.3038 0.202 Uiso 1 1 calc R
H43B H 0.3400 0.5335 0.1849 0.202 Uiso 1 1 calc R
H43C H 0.2807 0.6524 0.2526 0.202 Uiso 1 1 calc R
C44 C 0.4827(4) 0.6828(3) 0.0622(3) 0.1016(10) Uani 1 1 d .
H44A H 0.5720 0.6975 0.0252 0.152 Uiso 1 1 calc R
H44B H 0.4037 0.7625 0.0787 0.152 Uiso 1 1 calc R
H44C H 0.4652 0.6427 0.0117 0.152 Uiso 1 1 calc R

loop_
_atom_site_aniso_label
_atom_site_aniso_U_11
_atom_site_aniso_U_22
_atom_site_aniso_U_33
_atom_site_aniso_U_23
_atom_site_aniso_U_13
_atom_site_aniso_U_12
S1 0.0330(3) 0.0678(4) 0.0507(3) -0.0131(2) -0.0179(2) -0.0119(2)
O1 0.0586(9) 0.0430(8) 0.0793(11) -0.0053(7) -0.0322(8) -0.0142(7)
O2 0.0423(7) 0.0708(9) 0.0421(7) 0.0086(6) -0.0151(6) -0.0288(7)
O3 0.0444(7) 0.0734(10) 0.0525(8) 0.0143(7) -0.0268(6) -0.0247(7)
O4 0.0496(8) 0.0608(9) 0.0659(10) -0.0194(7) -0.0319(7) 0.0094(7)
O5 0.0593(9) 0.0685(10) 0.0619(9) -0.0163(8) -0.0249(7) -0.0185(8)
N1 0.0402(8) 0.0535(10) 0.0432(9) -0.0012(7) -0.0132(7) -0.0169(7)
C1 0.0394(9) 0.0470(11) 0.0405(10) -0.0051(8) -0.0106(8) -0.0091(8)
C2 0.0510(11) 0.0517(12) 0.0531(12) -0.0074(9) -0.0136(9) -0.0139(10)
C3 0.0703(15) 0.0708(15) 0.0650(15) -0.0185(12) -0.0245(12) -0.0207(12)
C4 0.102(2) 0.0895(19) 0.0537(14) -0.0127(13) -0.0302(14) -0.0327(17)
C5 0.110(2) 0.0881(19) 0.0445(13) 0.0036(12) -0.0162(14) -0.0419(17)
C6 0.0785(16) 0.0654(14) 0.0490(12) -0.0042(11) -0.0117(11) -0.0347(13)
C10 0.0338(8) 0.0383(9) 0.0459(10) -0.0006(8) -0.0173(8) -0.0106(7)
C11 0.0675(15) 0.0777(16) 0.0682(14) 0.0139(12) -0.0393(12) -0.0427(13)
C12 0.0523(14) 0.108(2) 0.0747(16) 0.0268(15) -0.0382(12) -0.0436(14)
C13 0.0317(10) 0.098(2) 0.0668(15) 0.0145(14) -0.0196(10) -0.0132(11)
C14 0.0372(10) 0.0606(13) 0.0529(12) 0.0016(10) -0.0149(9) -0.0069(9)
C15 0.0328(8) 0.0516(11) 0.0398(9) 0.0045(8) -0.0141(7) -0.0142(8)
C16 0.0433(10) 0.0575(12) 0.0471(11) 0.0042(9) -0.0211(8) -0.0230(9)
C17 0.0555(12) 0.0509(12) 0.0591(12) -0.0074(10) -0.0222(10) -0.0226(10)
C18 0.0397(9) 0.0419(10) 0.0552(11) 0.0002(8) -0.0186(8) -0.0138(8)
C19 0.0285(8) 0.0451(10) 0.0404(9) 0.0013(8) -0.0141(7) -0.0121(7)
C20 0.0367(9) 0.0411(10) 0.0425(10) 0.0006(8) -0.0161(7) -0.0120(8)
N2 0.0283(7) 0.0551(10) 0.0415(8) 0.0064(7) -0.0162(6) -0.0131(7)
C31 0.0389(9) 0.0497(11) 0.0432(10) 0.0011(8) -0.0160(8) -0.0176(8)
C32 0.0574(13) 0.0883(17) 0.0434(11) 0.0106(11) -0.0179(10) -0.0358(12)
C33 0.0870(19) 0.117(2) 0.0694(17) 0.0155(15) -0.0140(14) -0.0685(19)
C34 0.114(3) 0.137(3) 0.0619(17) -0.0207(18) -0.0114(16) -0.063(2)
N3 0.0303(7) 0.0512(9) 0.0417(8) -0.0017(7) -0.0164(6) -0.0083(6)
C41 0.0352(9) 0.0525(11) 0.0455(10) -0.0013(9) -0.0138(8) -0.0155(8)
C42 0.0466(11) 0.0475(12) 0.0758(15) -0.0142(11) -0.0216(11) -0.0022(9)
C43 0.071(2) 0.070(2) 0.197(4) -0.019(2) 0.030(2) -0.0147(16)
C44 0.088(2) 0.0765(19) 0.119(3) 0.0187(18) -0.034(2) -0.0207(16)

loop_
_atom_type_symbol
_atom_type_description
_atom_type_scat_dispersion_real
_atom_type_scat_dispersion_imag
_atom_type_scat_source
C C 0.0033 0.0016 'International Tables Vol C Tables 4.2.6.8 and 6.1.1.4'
H H 0.0000 0.0000 'International Tables Vol C Tables 4.2.6.8 and 6.1.1.4'
N N 0.0061 0.0033 'International Tables Vol C Tables 4.2.6.8 and 6.1.1.4'
O O 0.0106 0.0060 'International Tables Vol C Tables 4.2.6.8 and 6.1.1.4'
S S 0.1246 0.1234 'International Tables Vol C Tables 4.2.6.8 and 6.1.1.4'

loop_
_geom_angle_atom_site_label_1
_geom_angle_atom_site_label_2
_geom_angle_atom_site_label_3
_geom_angle
N3 S1 C10 90.74(8)
C31 O2 C32 116.63(15)
C41 O4 C42 117.10(16)
C10 N1 C1 120.75(15)
C2 C1 C6 120.0
C2 C1 N1 121.88(11)
C6 C1 N1 118.12(11)
C1 C2 C3 120.0
C4 C3 C2 120.0
C3 C4 C5 120.0
C6 C5 C4 120.0
C5 C6 C1 120.0
N1 C10 C19 121.01(15)
N1 C10 S1 128.88(14)
C19 C10 S1 110.11(12)
C12 C11 C16 120.9(2)
C13 C12 C11 121.2(2)
C12 C13 C14 119.4(2)
C13 C14 C15 119.5(2)
C16 C15 C14 121.05(18)
C16 C15 C20 120.95(16)
C14 C15 C20 117.98(18)
C15 C16 C11 117.9(2)
C15 C16 C17 119.99(16)
C11 C16 C17 122.1(2)
C16 C17 C18 109.41(16)
C19 C18 C17 110.84(15)
N2 C19 C18 112.33(15)
N2 C19 C10 104.54(13)
C18 C19 C10 110.14(14)
N2 C19 C20 109.84(14)
C18 C19 C20 112.95(14)
C10 C19 C20 106.54(14)
O1 C20 C15 123.78(17)
O1 C20 C19 119.09(16)
C15 C20 C19 117.04(15)
C31 N2 N3 120.94(14)
C31 N2 C19 125.22(14)
N3 N2 C19 112.58(13)
O3 C31 O2 127.08(17)
O3 C31 N2 121.50(17)
O2 C31 N2 111.40(15)
O2 C32 C34 108.7(2)
O2 C32 C33 106.12(18)
C34 C32 C33 114.5(2)
N2 N3 C41 115.00(15)
N2 N3 S1 108.84(11)
C41 N3 S1 123.08(12)
O5 C41 O4 127.48(19)
O5 C41 N3 122.97(18)
O4 C41 N3 109.38(16)
C43 C42 O4 108.0(2)
C43 C42 C44 111.9(3)
O4 C42 C44 106.4(2)

loop_
_geom_bond_atom_site_label_1
_geom_bond_atom_site_label_2
_geom_bond_distance
S1 N3 1.7198(16)
S1 C10 1.7789(17)
O1 C20 1.206(2)
O2 C31 1.323(2)
O2 C32 1.470(2)
O3 C31 1.209(2)
O4 C41 1.327(2)
O4 C42 1.467(2)
O5 C41 1.194(2)
N1 C10 1.259(2)
N1 C1 1.4193(18)
C1 C2 1.3900
C1 C6 1.3900
C2 C3 1.3900
C3 C4 1.3900
C4 C5 1.3900
C5 C6 1.3900
C10 C19 1.546(2)
C11 C12 1.373(4)
C11 C16 1.395(3)
C12 C13 1.369(4)
C13 C14 1.394(3)
C14 C15 1.395(3)
C15 C16 1.392(3)
C15 C20 1.480(2)
C16 C17 1.500(3)
C17 C18 1.529(3)
C18 C19 1.519(2)
C19 N2 1.471(2)
C19 C20 1.559(2)
N2 C31 1.367(2)
N2 N3 1.3961(19)
C32 C34 1.484(4)
C32 C33 1.491(3)
N3 C41 1.403(2)
C42 C43 1.460(4)
C42 C44 1.494(4)
